data_8100437
loop_
_publ_author_name
'Euler, H.'
'Kirfel, A.'
'Valder, C.'
'Neugebauer, M.'
'Meier, M.'
'Braun, N. A.'

_publ_section_title
;
Crystal structure of (1R*,2S*,5S*,6S*,7R*)-6-(3,5-dinitro-benzoyloxy)
methyl-2,7-dimethyl-tricyclo [5.2.2.0^1,5^]undec-8-ene, C~21~H~24~N~2~O~6~
;
_journal_issue 4
_journal_name_full 'Zeitschrift f\"ur Kristallographie - New Crystal Structures'
_journal_page_first 471
_journal_page_last 472
_journal_volume 218
_journal_year 2003
_chemical_formula_structural 'C21 H24 N2 O6'
_chemical_formula_sum 'C21 H24 N2 O6'
_chemical_formula_weight 400.43
_space_group_IT_number 19
_symmetry_cell_setting orthorhombic
_symmetry_space_group_name_Hall 'P 2ac 2ab'
_symmetry_space_group_name_H-M 'P 21 21 21'
_cell_angle_alpha 90.00(4)
_cell_angle_beta 90.00(3)
_cell_angle_gamma 90.00(4)
_cell_formula_units_Z 4
_cell_length_a 6.285(2)
_cell_length_b 9.044(4)
_cell_length_c 35.52(2)
_cell_measurement_temperature 295(2)
_cell_volume 2019.2(16)
_diffrn_ambient_temperature 295(2)
_exptl_crystal_density_diffrn 1.317
_cod_database_code 8100437

loop_
_symmetry_equiv_pos_as_xyz
'x, y, z'
'-x+1/2, -y, z+1/2'
'x+1/2, -y+1/2, -z'
'-x, y+1/2, -z+1/2'

loop_
_atom_site_label
_atom_site_type_symbol
_atom_site_fract_x
_atom_site_fract_y
_atom_site_fract_z
_atom_site_U_iso_or_equiv
_atom_site_adp_type
_atom_site_occupancy
_atom_site_symmetry_multiplicity
_atom_site_Wyckoff_symbol
_atom_site_calc_flag
_atom_site_refinement_flags
_atom_site_disorder_assembly
_atom_site_disorder_group
N2 N 0.7384(16) 0.2060(13) 0.0826(3) 0.089(3) Uani 1 4 a d . . .
N1 N 0.7751(15) -0.2843(12) 0.0267(3) 0.087(3) Uani 1 4 a d . . .
O1 O 0.7674(12) 0.0627(8) -0.08300(18) 0.077(2) Uani 1 4 a d . . .
O2 O 0.7331(15) 0.2913(10) -0.06020(18) 0.093(2) Uani 1 4 a d . . .
O3 O 0.7652(15) -0.3580(9) -0.0015(3) 0.097(2) Uani 1 4 a d . . .
O4 O 0.790(2) -0.3316(10) 0.0589(3) 0.141(4) Uani 1 4 a d . . .
O5 O 0.7230(18) 0.1507(10) 0.1138(2) 0.117(3) Uani 1 4 a d . . .
O6 O 0.7424(18) 0.3401(12) 0.0786(2) 0.107(3) Uani 1 4 a d . . .
C1 C 0.5844(16) -0.2180(13) -0.1754(3) 0.069(3) Uani 1 4 a d . . .
C2 C 0.508(2) -0.3673(15) -0.1618(3) 0.090(4) Uani 1 4 a d . . .
H2 H 0.3865 -0.3491 -0.1452 0.07(3) Uiso 1 4 a calc R . .
C3 C 0.686(2) -0.4204(14) -0.1372(3) 0.095(4) Uani 1 4 a d . . .
H3A H 0.7866 -0.4789 -0.1517 0.17(5) Uiso 1 4 a calc R . .
H3B H 0.6317 -0.4806 -0.1168 0.17(5) Uiso 1 4 a calc R . .
C4 C 0.795(3) -0.2802(14) -0.1217(3) 0.102(4) Uani 1 4 a d . . .
H4A H 0.7844 -0.2771 -0.0945 0.19(5) Uiso 1 4 a calc R . .
H4B H 0.9445 -0.2787 -0.1286 0.19(5) Uiso 1 4 a calc R . .
C5 C 0.6787(17) -0.1491(12) -0.1392(2) 0.069(3) Uani 1 4 a d . . .
H5 H 0.5599 -0.1233 -0.1226 0.11(4) Uiso 1 4 a calc R . .
C6 C 0.8002(15) -0.0077(11) -0.1479(2) 0.062(3) Uani 1 4 a d . . .
H6 H 0.9517 -0.0303 -0.1448 0.04(2) Uiso 1 4 a calc R . .
C7 C 0.7672(16) 0.0323(11) -0.1894(3) 0.066(3) Uani 1 4 a d . . .
C8 C 0.8401(18) -0.0955(16) -0.2125(3) 0.079(3) Uani 1 4 a d . . .
H8 H 0.9405 -0.0843 -0.2315 0.14(6) Uiso 1 4 a calc R . .
C9 C 0.7563(19) -0.2232(16) -0.2048(3) 0.078(3) Uani 1 4 a d . . .
H9 H 0.7990 -0.3104 -0.2165 0.07(3) Uiso 1 4 a calc R . .
C10 C 0.4162(17) -0.1097(14) -0.1902(3) 0.084(4) Uani 1 4 a d . . .
H10A H 0.3017 -0.1002 -0.1721 0.13(3) Uiso 1 4 a calc R . .
H10B H 0.3567 -0.1467 -0.2136 0.13(3) Uiso 1 4 a calc R . .
C11 C 0.5211(18) 0.0429(15) -0.1970(3) 0.084(4) Uani 1 4 a d . . .
H11A H 0.4583 0.1157 -0.1803 0.08(2) Uiso 1 4 a calc R . .
H11B H 0.4962 0.0742 -0.2227 0.08(2) Uiso 1 4 a calc R . .
C12 C 0.434(3) -0.4767(16) -0.1918(3) 0.126(6) Uani 1 4 a d . . .
H12A H 0.3354 -0.5452 -0.1809 0.21(5) Uiso 1 4 a calc R . .
H12B H 0.5548 -0.5297 -0.2015 0.21(5) Uiso 1 4 a calc R . .
H12C H 0.3662 -0.4238 -0.2119 0.21(5) Uiso 1 4 a calc R . .
C13 C 0.874(2) 0.1783(15) -0.2011(3) 0.094(4) Uani 1 4 a d . . .
H13A H 0.9037 0.2361 -0.1791 0.10(3) Uiso 0.50 4 a calc PR . .
H13B H 0.7800 0.2324 -0.2174 0.10(3) Uiso 0.50 4 a calc PR . .
H13C H 1.0041 0.1574 -0.2141 0.10(3) Uiso 0.50 4 a calc PR . .
H13D H 0.8882 0.1812 -0.2280 0.10(3) Uiso 0.50 4 a calc PR . .
H13E H 1.0119 0.1849 -0.1897 0.10(3) Uiso 0.50 4 a calc PR . .
H13F H 0.7878 0.2599 -0.1929 0.10(3) Uiso 0.50 4 a calc PR . .
C14 C 0.750(2) 0.1148(12) -0.1215(2) 0.073(3) Uani 1 4 a d . . .
H14A H 0.8489 0.1959 -0.1255 0.068(19) Uiso 1 4 a calc R . .
H14B H 0.6075 0.1507 -0.1262 0.068(19) Uiso 1 4 a calc R . .
C15 C 0.7499(18) 0.1570(14) -0.0553(3) 0.069(3) Uani 1 4 a d . . .
C16 C 0.7576(16) 0.0937(12) -0.0173(2) 0.060(2) Uani 1 4 a d . . .
C17 C 0.7663(14) -0.0631(13) -0.0128(3) 0.066(3) Uani 1 4 a d . . .
H17 H 0.7713 -0.1253 -0.0336 0.07(3) Uiso 1 4 a calc R . .
C18 C 0.7672(16) -0.1191(12) 0.0225(3) 0.064(3) Uani 1 4 a d . . .
C19 C 0.7581(16) -0.0388(13) 0.0547(3) 0.071(3) Uani 1 4 a d . . .
H19 H 0.7616 -0.0821 0.0784 0.13(5) Uiso 1 4 a calc R . .
C20 C 0.7432(17) 0.1139(13) 0.0495(2) 0.069(3) Uani 1 4 a d . . .
C21 C 0.7479(16) 0.1770(15) 0.0146(3) 0.077(3) Uani 1 4 a d . . .
H21 H 0.7444 0.2795 0.0126 0.12(5) Uiso 1 4 a calc R . .

loop_
_atom_site_aniso_label
_atom_site_aniso_U_11
_atom_site_aniso_U_22
_atom_site_aniso_U_33
_atom_site_aniso_U_23
_atom_site_aniso_U_13
_atom_site_aniso_U_12
N2 0.083(7) 0.124(9) 0.060(7) -0.006(7) -0.009(6) 0.019(9)
N1 0.059(5) 0.102(9) 0.101(8) 0.006(7) -0.008(6) -0.015(7)
O1 0.066(5) 0.099(5) 0.065(5) 0.000(4) 0.004(4) 0.001(5)
O2 0.114(6) 0.106(6) 0.060(4) -0.005(4) 0.004(5) -0.003(7)
O3 0.086(6) 0.094(5) 0.112(6) -0.008(5) -0.017(6) 0.011(5)
O4 0.201(12) 0.120(7) 0.101(6) 0.038(6) -0.008(8) 0.021(8)
O5 0.154(8) 0.142(7) 0.056(5) -0.001(5) -0.006(6) 0.042(7)
O6 0.122(7) 0.120(6) 0.080(5) -0.021(5) -0.012(6) 0.017(8)
C1 0.066(7) 0.088(8) 0.054(6) -0.001(6) -0.001(5) -0.006(7)
C2 0.084(8) 0.113(10) 0.073(8) -0.001(8) 0.004(7) 0.000(8)
C3 0.113(11) 0.076(8) 0.095(8) 0.016(6) -0.015(9) 0.000(7)
C4 0.126(11) 0.112(10) 0.067(7) 0.017(7) -0.016(8) 0.014(10)
C5 0.070(7) 0.100(8) 0.037(5) 0.002(5) 0.013(5) 0.010(7)
C6 0.036(5) 0.095(8) 0.054(6) -0.005(6) 0.005(4) 0.011(5)
C7 0.052(6) 0.083(7) 0.062(6) 0.003(5) 0.013(6) -0.004(6)
C8 0.062(8) 0.118(11) 0.057(7) 0.005(8) -0.002(6) 0.011(7)
C9 0.083(8) 0.106(9) 0.045(6) -0.001(6) -0.001(6) 0.015(9)
C10 0.052(6) 0.117(10) 0.084(8) 0.007(8) -0.013(6) 0.004(7)
C11 0.064(7) 0.116(11) 0.070(8) 0.006(7) -0.006(5) 0.028(7)
C12 0.170(16) 0.136(12) 0.072(8) -0.015(9) -0.008(9) -0.053(11)
C13 0.093(8) 0.125(11) 0.063(7) 0.000(7) -0.001(6) 0.000(9)
C14 0.072(7) 0.104(7) 0.042(6) 0.005(6) 0.001(6) -0.021(7)
C15 0.055(6) 0.082(8) 0.070(8) -0.009(7) 0.006(6) -0.009(7)
C16 0.043(5) 0.087(7) 0.051(6) 0.004(5) -0.005(5) -0.008(6)
C17 0.026(5) 0.113(9) 0.059(7) -0.005(7) -0.008(5) -0.004(7)
C18 0.041(5) 0.102(9) 0.050(7) -0.003(6) -0.003(5) -0.002(7)
C19 0.040(6) 0.111(9) 0.062(8) 0.011(7) -0.004(6) -0.009(7)
C20 0.057(6) 0.114(9) 0.036(6) -0.011(6) -0.005(6) 0.005(7)
C21 0.060(6) 0.122(11) 0.049(7) -0.007(6) -0.011(6) -0.001(8)

loop_
_geom_bond_atom_site_label_1
_geom_bond_atom_site_label_2
_geom_bond_distance
_geom_bond_site_symmetry_2
_geom_bond_publ_flag
N2 O6 1.221(11) . ?
N2 O5 1.221(11) . ?
N2 C20 1.442(13) . ?
N1 O3 1.204(11) . ?
N1 O4 1.226(11) . ?
N1 C18 1.502(14) . ?
O1 C15 1.308(11) . ?
O1 C14 1.452(10) . ?
O2 C15 1.231(11) . ?
C1 C9 1.504(14) . ?
C1 C2 1.511(16) . ?
C1 C10 1.534(14) . ?
C1 C5 1.547(13) . ?
C2 C3 1.497(17) . ?
C2 C12 1.528(17) . ?
C3 C4 1.543(16) . ?
C4 C5 1.527(15) . ?
C5 C6 1.521(14) . ?
C6 C14 1.484(12) . ?
C6 C7 1.533(13) . ?
C7 C8 1.490(15) . ?
C7 C13 1.537(15) . ?
C7 C11 1.573(16) . ?
C8 C9 1.299(14) . ?
C10 C11 1.548(17) . ?
C15 C16 1.467(13) . ?
C16 C21 1.363(13) . ?
C16 C17 1.429(14) . ?
C17 C18 1.353(12) . ?
C18 C19 1.354(13) . ?
C19 C20 1.397(14) . ?
C20 C21 1.363(13) . ?
